data_1508741
loop_
_publ_author_name
'Tsui, Gavin Chit'
'Tsoung, Jennifer'
'Dougan, Patrick'
'Lautens, Mark'

_publ_section_title
;
 One-pot synthesis of chiral dihydrobenzofuran framework via Rh/Pd
 catalysis.
;
_journal_issue 21
_journal_name_full 'Organic letters'
_journal_page_first 5542
_journal_page_last 5545
_journal_paper_doi 10.1021/ol302646a
_journal_volume 14
_journal_year 2012
_chemical_formula_moiety 'C16 H12 O'
_chemical_formula_sum 'C16 H12 O'
_chemical_formula_weight 220.26
_chemical_name_systematic
; 
 ? 
;
_space_group_IT_number 2
_symmetry_cell_setting triclinic
_symmetry_space_group_name_Hall '-P 1'
_symmetry_space_group_name_H-M 'P -1'
_atom_sites_solution_hydrogens geom
_atom_sites_solution_primary direct
_atom_sites_solution_secondary difmap
_audit_creation_method SHELXL-97
_cell_angle_alpha 84.791(4)
_cell_angle_beta 68.814(4)
_cell_angle_gamma 76.694(4)
_cell_formula_units_Z 2
_cell_length_a 7.8632(7)
_cell_length_b 8.0168(7)
_cell_length_c 9.6863(8)
_cell_measurement_reflns_used 4432
_cell_measurement_temperature 150(1)
_cell_measurement_theta_max 65.77
_cell_measurement_theta_min 7.45
_cell_volume 554.03(8)
_computing_cell_refinement APEX2
_computing_data_collection 'APEX2 (Bruker, 2007)'
_computing_data_reduction 'SAINT (Bruker, 2007)'
_computing_molecular_graphics 'PLATON (Spek, 2009)'
_computing_publication_material 'SHELXTL (Sheldrick, 2008)'
_computing_structure_refinement 'SHELXL-97 (Sheldrick, 2008)'
_computing_structure_solution 'SHELXS-97 (Sheldrick, 2008)'
_diffrn_ambient_temperature 150(1)
_diffrn_measured_fraction_theta_full 0.954
_diffrn_measured_fraction_theta_max 0.954
_diffrn_measurement_device_type 'Bruker APEX-DUO'
_diffrn_measurement_method '\f and \w scans'
_diffrn_radiation_monochromator 'multi-layer optics'
_diffrn_radiation_source 'fine-focus sealed tube'
_diffrn_radiation_type CuK\a
_diffrn_radiation_wavelength 1.54178
_diffrn_reflns_av_R_equivalents 0.0209
_diffrn_reflns_av_sigmaI/netI 0.0284
_diffrn_reflns_limit_h_max 9
_diffrn_reflns_limit_h_min -9
_diffrn_reflns_limit_k_max 6
_diffrn_reflns_limit_k_min -9
_diffrn_reflns_limit_l_max 11
_diffrn_reflns_limit_l_min -11
_diffrn_reflns_number 5258
_diffrn_reflns_theta_full 65.87
_diffrn_reflns_theta_max 65.87
_diffrn_reflns_theta_min 7.45
_diffrn_standards_number 0
_exptl_absorpt_coefficient_mu 0.632
_exptl_absorpt_correction_T_max 0.7527
_exptl_absorpt_correction_T_min 0.6855
_exptl_absorpt_correction_type multi-scan
_exptl_absorpt_process_details 'SADABS (Sheldrick, 1996)'
_exptl_crystal_colour colourless
_exptl_crystal_density_diffrn 1.320
_exptl_crystal_density_method 'not measured'
_exptl_crystal_description needle
_exptl_crystal_F_000 232
_exptl_crystal_size_max 0.20
_exptl_crystal_size_mid 0.12
_exptl_crystal_size_min 0.10
_refine_diff_density_max 0.170
_refine_diff_density_min -0.195
_refine_diff_density_rms 0.041
_refine_ls_extinction_method none
_refine_ls_goodness_of_fit_ref 1.058
_refine_ls_hydrogen_treatment constr
_refine_ls_matrix_type full
_refine_ls_number_parameters 154
_refine_ls_number_reflns 1843
_refine_ls_number_restraints 0
_refine_ls_restrained_S_all 1.058
_refine_ls_R_factor_all 0.0361
_refine_ls_R_factor_gt 0.0350
_refine_ls_shift/su_max 0.002
_refine_ls_shift/su_mean 0.000
_refine_ls_structure_factor_coef Fsqd
_refine_ls_weighting_details 'calc w=1/[\s^2^(Fo^2^)+(0.0481P)^2^+0.1388P] where P=(Fo^2^+2Fc^2^)/3'
_refine_ls_weighting_scheme calc
_refine_ls_wR_factor_gt 0.0914
_refine_ls_wR_factor_ref 0.0924
_reflns_number_gt 1769
_reflns_number_total 1843
_reflns_threshold_expression I>2\s(I)
_cod_data_source_file ol302646a_si_002.cif
_cod_data_source_block d1229
_cod_depositor_comments
;
The following automatic conversions were performed:

'_symmetry_cell_setting' value 'Triclinic' changed to 'triclinic'
according to /home/saulius/struct/CIF-dictionaries/cif_core.dic
dictionary named 'cif_core.dic' version 2.4.2 from 2011-04-26.

Automatic conversion script
Id: cif_fix_values 1891 2012-01-12 08:04:46Z andrius 
;
_cod_database_code 1508741

loop_
_symmetry_equiv_pos_as_xyz
'x, y, z'
'-x, -y, -z'

loop_
_atom_site_label
_atom_site_type_symbol
_atom_site_fract_x
_atom_site_fract_y
_atom_site_fract_z
_atom_site_U_iso_or_equiv
_atom_site_adp_type
_atom_site_occupancy
_atom_site_symmetry_multiplicity
_atom_site_calc_flag
_atom_site_refinement_flags
O1 O 0.33422(11) -0.09640(10) 0.83523(8) 0.0269(2) Uani 1 1 d .
C1 C 0.25596(15) 0.09037(14) 0.84067(12) 0.0232(3) Uani 1 1 d .
H1A H 0.1802 0.1231 0.9459 0.028 Uiso 1 1 calc R
C2 C 0.41185(15) 0.18521(14) 0.78590(12) 0.0227(3) Uani 1 1 d .
C3 C 0.49276(16) 0.22286(15) 0.88163(13) 0.0265(3) Uani 1 1 d .
H3A H 0.4493 0.1882 0.9825 0.032 Uiso 1 1 calc R
C4 C 0.63694(16) 0.31092(16) 0.83095(14) 0.0306(3) Uani 1 1 d .
H4A H 0.6903 0.3383 0.8974 0.037 Uiso 1 1 calc R
C5 C 0.70291(16) 0.35889(15) 0.68280(14) 0.0317(3) Uani 1 1 d .
H5A H 0.8033 0.4170 0.6475 0.038 Uiso 1 1 calc R
C6 C 0.62286(16) 0.32222(15) 0.58657(13) 0.0290(3) Uani 1 1 d .
H6A H 0.6692 0.3548 0.4853 0.035 Uiso 1 1 calc R
C7 C 0.47436(15) 0.23773(14) 0.63683(12) 0.0245(3) Uani 1 1 d .
C8 C 0.37783(17) 0.21163(15) 0.53956(13) 0.0277(3) Uani 1 1 d .
H8A H 0.4324 0.2309 0.4362 0.033 Uiso 1 1 calc R
C9 C 0.21590(17) 0.16173(14) 0.59109(13) 0.0272(3) Uani 1 1 d .
H9A H 0.1555 0.1529 0.5238 0.033 Uiso 1 1 calc R
C10 C 0.12439(15) 0.11858(14) 0.75181(12) 0.0236(3) Uani 1 1 d .
H10A H 0.0108 0.2090 0.7991 0.028 Uiso 1 1 calc R
C11 C 0.07398(15) -0.05518(14) 0.76931(12) 0.0237(3) Uani 1 1 d .
C12 C -0.06503(16) -0.10968(15) 0.74187(13) 0.0283(3) Uani 1 1 d .
H12A H -0.1534 -0.0313 0.7089 0.034 Uiso 1 1 calc R
C13 C -0.07250(18) -0.28255(16) 0.76383(14) 0.0330(3) Uani 1 1 d .
H13A H -0.1682 -0.3226 0.7472 0.040 Uiso 1 1 calc R
C14 C 0.05888(19) -0.39637(16) 0.80975(13) 0.0340(3) Uani 1 1 d .
H14A H 0.0516 -0.5137 0.8239 0.041 Uiso 1 1 calc R
C15 C 0.20095(18) -0.34329(15) 0.83556(13) 0.0311(3) Uani 1 1 d .
H15A H 0.2917 -0.4219 0.8658 0.037 Uiso 1 1 calc R
C16 C 0.20416(16) -0.17067(14) 0.81527(12) 0.0249(3) Uani 1 1 d .

loop_
_atom_site_aniso_label
_atom_site_aniso_U_11
_atom_site_aniso_U_22
_atom_site_aniso_U_33
_atom_site_aniso_U_23
_atom_site_aniso_U_13
_atom_site_aniso_U_12
O1 0.0300(4) 0.0216(4) 0.0311(4) 0.0038(3) -0.0140(3) -0.0058(3)
C1 0.0254(6) 0.0209(6) 0.0227(5) -0.0005(4) -0.0077(4) -0.0050(4)
C2 0.0219(5) 0.0192(5) 0.0257(6) -0.0015(4) -0.0081(4) -0.0018(4)
C3 0.0258(6) 0.0264(6) 0.0269(6) -0.0018(5) -0.0103(5) -0.0025(4)
C4 0.0263(6) 0.0318(6) 0.0374(7) -0.0063(5) -0.0149(5) -0.0047(5)
C5 0.0247(6) 0.0279(6) 0.0425(7) -0.0023(5) -0.0098(5) -0.0081(5)
C6 0.0277(6) 0.0262(6) 0.0302(6) 0.0016(5) -0.0062(5) -0.0072(5)
C7 0.0255(6) 0.0201(6) 0.0264(6) -0.0013(4) -0.0078(5) -0.0036(4)
C8 0.0352(6) 0.0254(6) 0.0227(6) 0.0021(4) -0.0100(5) -0.0083(5)
C9 0.0357(6) 0.0232(6) 0.0285(6) 0.0025(5) -0.0177(5) -0.0078(5)
C10 0.0240(5) 0.0197(6) 0.0280(6) -0.0008(4) -0.0100(5) -0.0049(4)
C11 0.0263(6) 0.0222(6) 0.0213(5) -0.0012(4) -0.0054(4) -0.0069(4)
C12 0.0305(6) 0.0275(6) 0.0278(6) -0.0033(5) -0.0092(5) -0.0084(5)
C13 0.0379(7) 0.0312(7) 0.0313(6) -0.0052(5) -0.0076(5) -0.0159(5)
C14 0.0470(7) 0.0231(6) 0.0296(6) -0.0009(5) -0.0065(5) -0.0142(5)
C15 0.0403(7) 0.0230(6) 0.0270(6) 0.0024(5) -0.0091(5) -0.0061(5)
C16 0.0287(6) 0.0237(6) 0.0204(5) -0.0001(4) -0.0051(5) -0.0077(5)

loop_
_atom_type_symbol
_atom_type_description
_atom_type_scat_dispersion_real
_atom_type_scat_dispersion_imag
_atom_type_scat_source
C C 0.0181 0.0091 'International Tables Vol C Tables 4.2.6.8 and 6.1.1.4'
H H 0.0000 0.0000 'International Tables Vol C Tables 4.2.6.8 and 6.1.1.4'
O O 0.0492 0.0322 'International Tables Vol C Tables 4.2.6.8 and 6.1.1.4'

loop_
_geom_angle_atom_site_label_1
_geom_angle_atom_site_label_2
_geom_angle_atom_site_label_3
_geom_angle
C16 O1 C1 105.60(8)
O1 C1 C2 109.58(8)
O1 C1 C10 105.22(8)
C2 C1 C10 115.99(9)
O1 C1 H1A 108.6
C2 C1 H1A 108.6
C10 C1 H1A 108.6
C3 C2 C7 120.02(11)
C3 C2 C1 120.42(10)
C7 C2 C1 119.56(10)
C2 C3 C4 120.41(11)
C2 C3 H3A 119.8
C4 C3 H3A 119.8
C3 C4 C5 119.83(11)
C3 C4 H4A 120.1
C5 C4 H4A 120.1
C6 C5 C4 120.16(11)
C6 C5 H5A 119.9
C4 C5 H5A 119.9
C5 C6 C7 120.65(11)
C5 C6 H6A 119.7
C7 C6 H6A 119.7
C6 C7 C2 118.88(11)
C6 C7 C8 121.18(10)
C2 C7 C8 119.86(10)
C9 C8 C7 122.10(11)
C9 C8 H8A 118.9
C7 C8 H8A 118.9
C8 C9 C10 122.66(10)
C8 C9 H9A 118.7
C10 C9 H9A 118.7
C9 C10 C11 111.20(9)
C9 C10 C1 113.63(9)
C11 C10 C1 100.72(9)
C9 C10 H10A 110.3
C11 C10 H10A 110.3
C1 C10 H10A 110.3
C12 C11 C16 120.52(11)
C12 C11 C10 131.53(11)
C16 C11 C10 107.88(9)
C11 C12 C13 118.35(12)
C11 C12 H12A 120.8
C13 C12 H12A 120.8
C14 C13 C12 120.38(11)
C14 C13 H13A 119.8
C12 C13 H13A 119.8
C13 C14 C15 121.71(11)
C13 C14 H14A 119.1
C15 C14 H14A 119.1
C16 C15 C14 116.97(12)
C16 C15 H15A 121.5
C14 C15 H15A 121.5
O1 C16 C15 124.78(11)
O1 C16 C11 113.16(10)
C15 C16 C11 122.05(11)

loop_
_geom_bond_atom_site_label_1
_geom_bond_atom_site_label_2
_geom_bond_distance
O1 C16 1.3718(14)
O1 C1 1.4799(13)
C1 C2 1.4993(15)
C1 C10 1.5371(15)
C1 H1A 1.0000
C2 C3 1.3861(16)
C2 C7 1.4056(16)
C3 C4 1.3885(17)
C3 H3A 0.9500
C4 C5 1.3892(18)
C4 H4A 0.9500
C5 C6 1.3822(17)
C5 H5A 0.9500
C6 C7 1.3973(16)
C6 H6A 0.9500
C7 C8 1.4606(16)
C8 C9 1.3301(17)
C8 H8A 0.9500
C9 C10 1.5060(16)
C9 H9A 0.9500
C10 C11 1.5129(15)
C10 H10A 1.0000
C11 C12 1.3810(16)
C11 C16 1.3862(17)
C12 C13 1.3943(17)
C12 H12A 0.9500
C13 C14 1.3865(19)
C13 H13A 0.9500
C14 C15 1.3898(18)
C14 H14A 0.9500
C15 C16 1.3847(17)
C15 H15A 0.9500

loop_
_geom_torsion_atom_site_label_1
_geom_torsion_atom_site_label_2
_geom_torsion_atom_site_label_3
_geom_torsion_atom_site_label_4
_geom_torsion
C16 O1 C1 C2 -151.45(9)
C16 O1 C1 C10 -26.08(10)
O1 C1 C2 C3 -85.56(12)
C10 C1 C2 C3 155.53(10)
O1 C1 C2 C7 95.18(11)
C10 C1 C2 C7 -23.73(14)
C7 C2 C3 C4 -0.65(17)
C1 C2 C3 C4 -179.90(10)
C2 C3 C4 C5 -1.18(17)
C3 C4 C5 C6 1.31(18)
C4 C5 C6 C7 0.40(18)
C5 C6 C7 C2 -2.20(17)
C5 C6 C7 C8 174.54(11)
C3 C2 C7 C6 2.32(16)
C1 C2 C7 C6 -178.42(9)
C3 C2 C7 C8 -174.47(10)
C1 C2 C7 C8 4.79(16)
C6 C7 C8 C9 -166.97(11)
C2 C7 C8 C9 9.74(17)
C7 C8 C9 C10 -3.53(17)
C8 C9 C10 C11 -128.34(12)
C8 C9 C10 C1 -15.54(15)
O1 C1 C10 C9 -93.13(10)
C2 C1 C10 C9 28.14(13)
O1 C1 C10 C11 25.86(10)
C2 C1 C10 C11 147.13(9)
C9 C10 C11 C12 -73.41(15)
C1 C10 C11 C12 165.86(12)
C9 C10 C11 C16 103.49(11)
C1 C10 C11 C16 -17.24(11)
C16 C11 C12 C13 1.00(17)
C10 C11 C12 C13 177.57(11)
C11 C12 C13 C14 -1.04(18)
C12 C13 C14 C15 0.11(19)
C13 C14 C15 C16 0.85(18)
C1 O1 C16 C15 -165.38(11)
C1 O1 C16 C11 15.65(12)
C14 C15 C16 O1 -179.78(10)
C14 C15 C16 C11 -0.89(17)
C12 C11 C16 O1 178.98(9)
C10 C11 C16 O1 1.68(13)
C12 C11 C16 C15 -0.03(18)
C10 C11 C16 C15 -177.33(10)
